data_4316339
loop_
_publ_author_name
'Louise S. Natrajan'
'Ntai M. Khoabane'
'Benjamin L. Dadds'
'Christopher A. Muryn'
'Robin G. Pritchard'
'Sarah L. Heath'
'Alan M. Kenwright'
'Ilya Kuprov'
'Stephen Faulkner'

_publ_section_title
;
 Probing the Structure, Conformation, and Stereochemical Exchange in a
 Family of Lanthanide Complexes Derived from Tetrapyridyl-Appended Cyclen
;
_journal_name_full 'Inorganic Chemistry'
_journal_page_first 7700
_journal_page_last 7709
_journal_paper_doi 10.1021/ic100447m
_journal_volume 49
_journal_year 2010
_chemical_formula_sum 'C41 H53 F9 N10 Nd O10 S3'
_chemical_formula_weight 1257.35
_chemical_name_systematic
; 
 ? 
;
_space_group_IT_number 60
_symmetry_cell_setting orthorhombic
_symmetry_space_group_name_Hall '-P 2n 2ab'
_symmetry_space_group_name_H-M 'P b c n'
_atom_sites_solution_hydrogens geom
_atom_sites_solution_primary direct
_atom_sites_solution_secondary difmap
_audit_creation_method SHELXL-97
_cell_angle_alpha 90.00
_cell_angle_beta 90.00
_cell_angle_gamma 90.00
_cell_formula_units_Z 8
_cell_length_a 34.0222(14)
_cell_length_b 13.3564(6)
_cell_length_c 21.8482(8)
_cell_measurement_reflns_used 20807
_cell_measurement_temperature 100(2)
_cell_measurement_theta_max 31.9040
_cell_measurement_theta_min 2.6825
_cell_volume 9928.1(7)
_computing_cell_refinement
;
CrysAlis RED, Oxford Diffraction Ltd.,
Version 1.171.31.5 (release 28-08-2006 CrysAlis171 .NET)
(compiled Aug 28 2006,13:05:05)
;
_computing_data_collection
;
CrysAlis CCD, Oxford Diffraction Ltd.,
Version 1.171.31.5 (release 28-08-2006 CrysAlis171 .NET)
(compiled Aug 28 2006,13:05:05)
;
_computing_data_reduction
;
CrysAlis RED, Oxford Diffraction Ltd.,
Version 1.171.31.5 (release 28-08-2006 CrysAlis171 .NET)
(compiled Aug 28 2006,13:05:05)
;
_computing_molecular_graphics 'Bruker SHELXTL (Sheldrick, 1997)'
_computing_publication_material 'Bruker SHELXTL (Sheldrick, 1997)'
_computing_structure_refinement 'SHELXL-97 (Sheldrick, 1997)'
_computing_structure_solution 'SHELXS-97 (Sheldrick, 1990)'
_diffrn_ambient_temperature 100(2)
_diffrn_detector_area_resol_mean 8.3367
_diffrn_measured_fraction_theta_full 0.998
_diffrn_measured_fraction_theta_max 0.998
_diffrn_measurement_device_type 'multiwire proportional'
_diffrn_measurement_method 'phi and omega scans'
_diffrn_radiation_monochromator graphite
_diffrn_radiation_source 'fine-focus sealed tube'
_diffrn_radiation_type MoK\a
_diffrn_radiation_wavelength 0.71073
_diffrn_reflns_av_R_equivalents 0.0999
_diffrn_reflns_av_sigmaI/netI 0.1087
_diffrn_reflns_limit_h_max 27
_diffrn_reflns_limit_h_min -42
_diffrn_reflns_limit_k_max 16
_diffrn_reflns_limit_k_min -16
_diffrn_reflns_limit_l_max 27
_diffrn_reflns_limit_l_min -27
_diffrn_reflns_number 72307
_diffrn_reflns_theta_full 26.37
_diffrn_reflns_theta_max 26.37
_diffrn_reflns_theta_min 2.69
_exptl_absorpt_coefficient_mu 1.272
_exptl_absorpt_correction_T_max 1.00000
_exptl_absorpt_correction_T_min 0.59057
_exptl_absorpt_correction_type multi-scan
_exptl_absorpt_process_details
;
CrysAlis RED, Oxford Diffraction Ltd.,
Version 1.171.31.5 (release 28-08-2006 CrysAlis171 .NET)
(compiled Aug 28 2006,13:05:05)
Empirical absorption correction using spherical harmonics,
 implemented in SCALE3 ABSPACK scaling algorithm.
;
_exptl_crystal_colour 'pale blue'
_exptl_crystal_density_diffrn 1.682
_exptl_crystal_density_method 'not measured'
_exptl_crystal_description needle
_exptl_crystal_F_000 5104
_exptl_crystal_size_max 0.08
_exptl_crystal_size_mid 0.04
_exptl_crystal_size_min 0.01
_refine_diff_density_max 2.209
_refine_diff_density_min -1.764
_refine_diff_density_rms 0.193
_refine_ls_extinction_method none
_refine_ls_goodness_of_fit_ref 1.108
_refine_ls_hydrogen_treatment constr
_refine_ls_matrix_type full
_refine_ls_number_parameters 670
_refine_ls_number_reflns 10136
_refine_ls_number_restraints 0
_refine_ls_restrained_S_all 1.108
_refine_ls_R_factor_all 0.1281
_refine_ls_R_factor_gt 0.0617
_refine_ls_shift/su_max 0.001
_refine_ls_shift/su_mean 0.000
_refine_ls_structure_factor_coef Fsqd
_refine_ls_weighting_details 'calc w=1/[\s^2^(Fo^2^)+(0.0699P)^2^+38.0860P] where P=(Fo^2^+2Fc^2^)/3'
_refine_ls_weighting_scheme calc
_refine_ls_wR_factor_gt 0.1457
_refine_ls_wR_factor_ref 0.1795
_reflns_number_gt 5565
_reflns_number_total 10136
_reflns_threshold_expression >2sigma(I)
_cod_data_source_file ic100447m_si_007.cif
_cod_data_source_block osf17
_cod_database_code 4316339

loop_
_symmetry_equiv_pos_as_xyz
'x, y, z'
'-x+1/2, -y+1/2, z+1/2'
'-x, y, -z+1/2'
'x+1/2, -y+1/2, -z'
'-x, -y, -z'
'x-1/2, y-1/2, -z-1/2'
'x, -y, z-1/2'
'-x-1/2, y-1/2, z'

loop_
_atom_site_label
_atom_site_type_symbol
_atom_site_fract_x
_atom_site_fract_y
_atom_site_fract_z
_atom_site_U_iso_or_equiv
_atom_site_adp_type
_atom_site_occupancy
_atom_site_symmetry_multiplicity
_atom_site_calc_flag
_atom_site_refinement_flags
_atom_site_disorder_assembly
_atom_site_disorder_group
Nd1 Nd 0.126878(11) 0.22255(3) 0.076313(18) 0.01421(13) Uani 1 1 d . . .
S1 S 0.01256(6) 0.22606(18) 0.09385(9) 0.0216(5) Uani 1 1 d . . .
S2 S 0.23410(7) 0.06584(18) 0.35525(10) 0.0293(5) Uani 1 1 d . . .
S3 S 0.31482(7) 0.2326(3) 0.10533(13) 0.0470(8) Uani 1 1 d . . .
F2S1 F -0.00832(14) 0.2566(4) -0.0200(2) 0.0371(14) Uani 1 1 d . . .
F3S1 F -0.05466(13) 0.2053(4) 0.0396(3) 0.0404(15) Uani 1 1 d . . .
F1S1 F -0.01043(14) 0.1009(4) 0.0085(2) 0.0369(13) Uani 1 1 d . . .
F3S2 F 0.25789(18) 0.0123(5) 0.2463(2) 0.0577(18) Uani 1 1 d . . .
F2S2 F 0.30371(16) 0.0181(5) 0.3128(3) 0.0487(16) Uani 1 1 d . . .
F1S2 F 0.26213(16) -0.1038(4) 0.3142(3) 0.0475(16) Uani 1 1 d . . .
F3S3 F 0.3802(2) 0.2854(6) 0.0509(4) 0.083(2) Uani 1 1 d . . .
F2S3 F 0.3665(2) 0.1369(6) 0.0435(4) 0.097(3) Uani 1 1 d . . .
F1S3 F 0.3878(2) 0.1782(7) 0.1257(4) 0.101(3) Uani 1 1 d . . .
O1S1 O 0.05302(14) 0.2179(4) 0.0708(2) 0.0170(11) Uani 1 1 d . . .
O2S1 O 0.00188(16) 0.1496(5) 0.1373(3) 0.0312(15) Uani 1 1 d . . .
O3S1 O 0.00175(16) 0.3259(5) 0.1081(3) 0.0281(14) Uani 1 1 d . . .
O3S2 O 0.2496(2) 0.0425(5) 0.4143(2) 0.0409(18) Uani 1 1 d . . .
O2S2 O 0.19572(18) 0.0248(5) 0.3435(3) 0.0372(17) Uani 1 1 d . . .
O1S2 O 0.2399(2) 0.1677(5) 0.3344(3) 0.048(2) Uani 1 1 d . . .
O3S3 O 0.2972(2) 0.2783(9) 0.0547(4) 0.092(3) Uani 1 1 d . . .
O2S3 O 0.3038(3) 0.1500(7) 0.1335(8) 0.150(6) Uani 1 1 d . . .
O1S3 O 0.3210(4) 0.3178(8) 0.1482(5) 0.123(5) Uani 1 1 d . . .
O1S O 1.0000 0.3841(10) 0.7500 0.076(4) Uani 1 2 d S . .
O1W O 0.0000 0.036(4) 0.2500 0.43(3) Uani 1 2 d S . .
N5 N 0.1019(2) 0.0606(5) 0.1315(3) 0.0255(17) Uani 1 1 d . . .
N3 N 0.17673(18) 0.3174(5) 0.0014(3) 0.0191(15) Uani 1 1 d . . .
N7 N 0.10085(18) 0.3828(5) 0.0138(3) 0.0209(16) Uani 1 1 d . . .
N2 N 0.17251(19) 0.3535(5) 0.1332(3) 0.0223(16) Uani 1 1 d . . .
N8 N 0.10527(17) 0.1275(5) -0.0253(3) 0.0210(16) Uani 1 1 d . . .
N1 N 0.1750(2) 0.1355(6) 0.1564(3) 0.0261(17) Uani 1 1 d . . .
N4 N 0.17801(18) 0.0977(5) 0.0231(3) 0.0214(16) Uani 1 1 d . . .
N6 N 0.09939(19) 0.3089(5) 0.1758(3) 0.0236(17) Uani 1 1 d . . .
N1S N 0.1347(3) 0.2702(8) 0.3311(5) 0.065(3) Uani 1 1 d . . .
N2S N 0.1112(3) 0.2952(8) 0.8016(4) 0.057(3) Uani 1 1 d . . .
C41 C 0.1218(2) 0.0388(6) -0.0370(4) 0.0208(19) Uani 1 1 d . . .
C11 C 0.1169(3) 0.0381(7) 0.1870(4) 0.032(2) Uani 1 1 d . . .
C21 C 0.1123(2) 0.4022(6) 0.1875(3) 0.0179(18) Uani 1 1 d . . .
C31 C 0.1189(2) 0.4043(6) -0.0394(4) 0.0176(18) Uani 1 1 d . . .
C32 C 0.1060(3) 0.4786(7) -0.0771(4) 0.030(2) Uani 1 1 d . . .
H32A H 0.1191 0.4926 -0.1134 0.036 Uiso 1 1 calc R . .
C15 C 0.0721(3) 0.0018(7) 0.1108(4) 0.029(2) Uani 1 1 d . . .
H15A H 0.0613 0.0159 0.0727 0.035 Uiso 1 1 calc R . .
C25 C 0.0700(2) 0.2720(7) 0.2110(3) 0.0230(19) Uani 1 1 d . . .
H25A H 0.0613 0.2070 0.2038 0.028 Uiso 1 1 calc R . .
C22 C 0.0950(3) 0.4624(7) 0.2310(4) 0.032(2) Uani 1 1 d . . .
H22A H 0.1036 0.5278 0.2370 0.038 Uiso 1 1 calc R . .
C10 C 0.1509(3) 0.1030(7) 0.2083(4) 0.031(2) Uani 1 1 d . . .
H10A H 0.1407 0.1613 0.2295 0.037 Uiso 1 1 calc R . .
H10B H 0.1670 0.0656 0.2368 0.037 Uiso 1 1 calc R . .
C20 C 0.1465(3) 0.4376(7) 0.1518(4) 0.026(2) Uani 1 1 d . . .
H20A H 0.1614 0.4849 0.1762 0.032 Uiso 1 1 calc R . .
H20B H 0.1373 0.4723 0.1155 0.032 Uiso 1 1 calc R . .
C42 C 0.1086(3) -0.0221(7) -0.0830(4) 0.034(2) Uani 1 1 d . . .
H42A H 0.1209 -0.0830 -0.0907 0.041 Uiso 1 1 calc R . .
C35 C 0.0691(2) 0.4362(6) 0.0300(4) 0.0218(19) Uani 1 1 d . . .
H35A H 0.0566 0.4213 0.0667 0.026 Uiso 1 1 calc R . .
C43 C 0.0772(3) 0.0073(9) -0.1176(5) 0.045(3) Uani 1 1 d . . .
H43A H 0.0673 -0.0345 -0.1480 0.053 Uiso 1 1 calc R . .
C33 C 0.0728(3) 0.5333(7) -0.0606(4) 0.035(2) Uani 1 1 d . . .
H33A H 0.0631 0.5834 -0.0860 0.041 Uiso 1 1 calc R . .
C5 C 0.2106(2) 0.2504(7) -0.0168(4) 0.026(2) Uani 1 1 d . . .
H5A H 0.2234 0.2782 -0.0527 0.031 Uiso 1 1 calc R . .
H5B H 0.2297 0.2491 0.0161 0.031 Uiso 1 1 calc R . .
C6 C 0.1978(2) 0.1454(7) -0.0305(4) 0.025(2) Uani 1 1 d . . .
H6A H 0.1799 0.1461 -0.0650 0.030 Uiso 1 1 calc R . .
H6B H 0.2206 0.1058 -0.0419 0.030 Uiso 1 1 calc R . .
C1 C 0.2060(2) 0.2055(7) 0.1784(4) 0.031(2) Uani 1 1 d . . .
H1A H 0.2269 0.2089 0.1483 0.037 Uiso 1 1 calc R . .
H1B H 0.2171 0.1799 0.2162 0.037 Uiso 1 1 calc R . .
C4 C 0.1925(2) 0.4106(7) 0.0306(4) 0.025(2) Uani 1 1 d . . .
H4A H 0.2148 0.4347 0.0072 0.030 Uiso 1 1 calc R . .
H4B H 0.1724 0.4621 0.0299 0.030 Uiso 1 1 calc R . .
C34 C 0.0546(2) 0.5117(7) -0.0057(4) 0.031(2) Uani 1 1 d . . .
H34A H 0.0327 0.5481 0.0069 0.037 Uiso 1 1 calc R . .
C3 C 0.2049(2) 0.3922(7) 0.0952(4) 0.026(2) Uani 1 1 d . . .
H3A H 0.2264 0.3444 0.0955 0.032 Uiso 1 1 calc R . .
H3B H 0.2145 0.4543 0.1127 0.032 Uiso 1 1 calc R . .
C44 C 0.0603(3) 0.1006(9) -0.1068(4) 0.042(3) Uani 1 1 d . . .
H44A H 0.0395 0.1229 -0.1308 0.050 Uiso 1 1 calc R . .
C45 C 0.0748(2) 0.1592(8) -0.0606(4) 0.029(2) Uani 1 1 d . . .
H45A H 0.0636 0.2216 -0.0533 0.034 Uiso 1 1 calc R . .
C2 C 0.1903(3) 0.3086(7) 0.1894(4) 0.027(2) Uani 1 1 d . . .
H2A H 0.1705 0.3059 0.2214 0.033 Uiso 1 1 calc R . .
H2B H 0.2115 0.3513 0.2036 0.033 Uiso 1 1 calc R . .
C12 C 0.1019(3) -0.0383(8) 0.2230(4) 0.042(3) Uani 1 1 d . . .
H12A H 0.1118 -0.0489 0.2621 0.051 Uiso 1 1 calc R . .
C30 C 0.1550(2) 0.3447(7) -0.0543(4) 0.023(2) Uani 1 1 d . . .
H30A H 0.1474 0.2843 -0.0760 0.027 Uiso 1 1 calc R . .
H30B H 0.1719 0.3836 -0.0810 0.027 Uiso 1 1 calc R . .
C24 C 0.0527(2) 0.3256(8) 0.2561(4) 0.030(2) Uani 1 1 d . . .
H24A H 0.0332 0.2972 0.2803 0.036 Uiso 1 1 calc R . .
C1S1 C -0.0169(2) 0.1946(8) 0.0273(4) 0.032(2) Uani 1 1 d . . .
C13 C 0.0725(4) -0.0983(9) 0.2008(5) 0.059(3) Uani 1 1 d . . .
H13A H 0.0630 -0.1517 0.2238 0.071 Uiso 1 1 calc R . .
C14 C 0.0574(3) -0.0773(7) 0.1435(5) 0.042(3) Uani 1 1 d . . .
H14A H 0.0373 -0.1165 0.1272 0.050 Uiso 1 1 calc R . .
C1S2 C 0.2660(3) -0.0052(8) 0.3050(4) 0.034(2) Uani 1 1 d . . .
C1S C 0.1568(3) 0.2867(8) 0.3703(4) 0.039(3) Uani 1 1 d . . .
C2S C 0.1844(3) 0.3089(9) 0.4184(5) 0.056(3) Uani 1 1 d . . .
H2S1 H 0.2106 0.3077 0.4022 0.084 Uiso 1 1 calc R . .
H2S2 H 0.1821 0.2597 0.4502 0.084 Uiso 1 1 calc R . .
H2S3 H 0.1790 0.3741 0.4348 0.084 Uiso 1 1 calc R . .
C7 C 0.2102(2) 0.0636(7) 0.0655(4) 0.030(2) Uani 1 1 d . . .
H7A H 0.2306 0.1144 0.0676 0.037 Uiso 1 1 calc R . .
H7B H 0.2220 0.0026 0.0497 0.037 Uiso 1 1 calc R . .
C8 C 0.1941(3) 0.0446(7) 0.1288(4) 0.032(2) Uani 1 1 d . . .
H8A H 0.1750 -0.0091 0.1267 0.038 Uiso 1 1 calc R . .
H8B H 0.2154 0.0228 0.1552 0.038 Uiso 1 1 calc R . .
C23 C 0.0645(2) 0.4232(8) 0.2656(4) 0.034(3) Uani 1 1 d . . .
H23A H 0.0521 0.4624 0.2950 0.041 Uiso 1 1 calc R . .
C40 C 0.1565(2) 0.0084(7) 0.0019(4) 0.028(2) Uani 1 1 d . . .
H40A H 0.1474 -0.0298 0.0369 0.033 Uiso 1 1 calc R . .
H40B H 0.1740 -0.0339 -0.0218 0.033 Uiso 1 1 calc R . .
C3S C 0.1424(3) 0.2629(8) 0.7957(5) 0.040(3) Uani 1 1 d . . .
C4S C 0.1795(3) 0.2142(8) 0.7910(5) 0.052(3) Uani 1 1 d . . .
H4S1 H 0.1773 0.1470 0.8063 0.079 Uiso 1 1 calc R . .
H4S2 H 0.1986 0.2502 0.8147 0.079 Uiso 1 1 calc R . .
H4S3 H 0.1876 0.2125 0.7489 0.079 Uiso 1 1 calc R . .
C1S3 C 0.3652(3) 0.2151(8) 0.0843(6) 0.048(3) Uani 1 1 d . . .
C6S C 0.9875(5) 0.4010(14) 0.8562(6) 0.107(7) Uani 1 1 d . . .
H6SA H 0.9875 0.3656 0.8944 0.161 Uiso 1 1 calc R . .
H6SB H 0.9618 0.4281 0.8487 0.161 Uiso 1 1 calc R . .
H6SC H 1.0063 0.4545 0.8579 0.161 Uiso 1 1 calc R . .
C5S C 0.9974(7) 0.3359(14) 0.8094(10) 0.165(11) Uani 1 1 d . . .
H5SA H 0.9780 0.2830 0.8074 0.197 Uiso 1 1 calc R . .
H5SB H 1.0226 0.3053 0.8188 0.197 Uiso 1 1 calc R . .

loop_
_atom_site_aniso_label
_atom_site_aniso_U_11
_atom_site_aniso_U_22
_atom_site_aniso_U_33
_atom_site_aniso_U_23
_atom_site_aniso_U_13
_atom_site_aniso_U_12
Nd1 0.0129(2) 0.0167(2) 0.0130(2) -0.0008(2) -0.00076(18) 0.00104(19)
S1 0.0161(9) 0.0271(12) 0.0215(11) -0.0001(10) 0.0013(8) -0.0003(10)
S2 0.0410(13) 0.0286(14) 0.0184(12) 0.0013(10) -0.0021(10) -0.0045(11)
S3 0.0292(13) 0.074(2) 0.0377(15) 0.0033(16) 0.0044(11) 0.0138(14)
F2S1 0.027(3) 0.058(4) 0.027(3) 0.009(3) -0.003(2) 0.003(3)
F3S1 0.014(2) 0.054(4) 0.054(4) 0.003(3) -0.007(2) -0.008(3)
F1S1 0.034(3) 0.033(3) 0.044(3) -0.003(3) -0.011(3) -0.007(3)
F3S2 0.075(4) 0.078(5) 0.020(3) -0.007(3) -0.005(3) 0.034(4)
F2S2 0.035(3) 0.062(4) 0.050(4) -0.005(3) 0.002(3) 0.002(3)
F1S2 0.053(4) 0.027(3) 0.062(4) -0.006(3) -0.007(3) 0.011(3)
F3S3 0.059(4) 0.063(5) 0.127(7) 0.029(5) 0.036(4) 0.001(4)
F2S3 0.099(6) 0.079(6) 0.113(7) -0.012(5) 0.041(5) 0.011(5)
F1S3 0.058(5) 0.127(8) 0.118(7) 0.016(6) -0.045(5) 0.025(5)
O1S1 0.014(2) 0.023(3) 0.014(3) 0.000(3) 0.000(2) 0.002(2)
O2S1 0.026(3) 0.044(4) 0.023(3) 0.010(3) 0.007(3) -0.002(3)
O3S1 0.026(3) 0.023(3) 0.035(4) -0.008(3) 0.005(3) -0.001(3)
O3S2 0.057(4) 0.053(5) 0.014(3) 0.004(3) -0.007(3) -0.022(4)
O2S2 0.034(4) 0.044(5) 0.033(4) -0.003(3) -0.007(3) 0.004(3)
O1S2 0.083(5) 0.021(4) 0.040(4) -0.001(3) 0.024(4) -0.011(4)
O3S3 0.041(5) 0.171(11) 0.065(6) 0.004(6) -0.009(4) 0.027(6)
O2S3 0.060(6) 0.043(6) 0.348(19) 0.051(9) 0.080(9) 0.011(5)
O1S3 0.209(13) 0.075(8) 0.086(8) -0.022(6) 0.014(8) 0.055(8)
O1S 0.066(8) 0.073(9) 0.087(10) 0.000 -0.033(7) 0.000
O1W 0.46(6) 0.53(8) 0.29(5) 0.000 0.18(4) 0.000
N5 0.038(4) 0.017(4) 0.021(4) 0.004(3) -0.002(3) 0.006(3)
N3 0.014(3) 0.029(4) 0.015(4) 0.000(3) 0.005(3) 0.002(3)
N7 0.021(4) 0.022(4) 0.020(4) 0.006(3) -0.001(3) 0.004(3)
N2 0.018(3) 0.028(4) 0.021(4) -0.007(3) 0.001(3) -0.002(3)
N8 0.012(3) 0.035(5) 0.016(4) -0.006(3) 0.002(3) -0.007(3)
N1 0.033(4) 0.031(5) 0.014(4) 0.001(3) -0.006(3) 0.006(4)
N4 0.012(3) 0.029(4) 0.024(4) -0.006(3) -0.004(3) 0.006(3)
N6 0.019(4) 0.032(5) 0.019(4) -0.001(3) 0.000(3) 0.003(3)
N1S 0.065(7) 0.068(7) 0.060(7) -0.019(6) -0.018(6) 0.028(6)
N2S 0.064(7) 0.066(8) 0.040(6) 0.003(5) -0.018(5) 0.008(6)
C41 0.025(4) 0.021(5) 0.015(4) 0.000(4) 0.008(4) -0.008(4)
C11 0.053(6) 0.017(5) 0.025(5) 0.003(4) 0.000(4) 0.010(5)
C21 0.024(4) 0.021(5) 0.009(4) -0.002(4) 0.000(3) 0.006(4)
C31 0.021(4) 0.016(5) 0.016(4) -0.004(3) 0.002(3) -0.002(4)
C32 0.032(5) 0.036(6) 0.021(5) 0.004(5) 0.004(4) -0.007(4)
C15 0.033(5) 0.026(5) 0.029(5) -0.002(4) -0.001(4) 0.001(4)
C25 0.018(4) 0.039(5) 0.012(4) -0.003(4) -0.001(3) -0.004(4)
C22 0.047(6) 0.027(5) 0.022(5) -0.002(4) 0.003(4) 0.011(5)
C10 0.033(5) 0.032(6) 0.027(5) 0.001(4) -0.008(4) 0.007(4)
C20 0.034(5) 0.024(5) 0.022(5) -0.001(4) -0.003(4) -0.006(4)
C42 0.036(5) 0.036(6) 0.030(6) -0.025(5) 0.010(5) -0.011(5)
C35 0.010(4) 0.023(5) 0.032(5) 0.000(4) 0.010(4) 0.000(4)
C43 0.038(6) 0.065(8) 0.031(6) -0.011(6) 0.008(5) -0.029(6)
C33 0.044(6) 0.023(5) 0.037(6) 0.009(4) -0.021(5) -0.001(5)
C5 0.007(4) 0.046(7) 0.025(5) 0.002(4) 0.009(3) -0.002(4)
C6 0.020(4) 0.034(6) 0.020(5) -0.003(4) -0.002(4) 0.007(4)
C1 0.021(4) 0.049(7) 0.023(5) -0.005(4) -0.009(4) 0.001(4)
C4 0.014(4) 0.033(6) 0.027(5) 0.005(4) -0.003(4) -0.009(4)
C34 0.013(4) 0.033(6) 0.046(6) -0.004(5) 0.000(4) 0.009(4)
C3 0.016(4) 0.031(5) 0.033(5) 0.000(4) 0.000(4) -0.010(4)
C44 0.026(5) 0.082(9) 0.017(5) -0.010(5) 0.000(4) -0.025(6)
C45 0.018(4) 0.046(6) 0.023(5) 0.000(4) 0.002(4) 0.005(4)
C2 0.025(4) 0.030(6) 0.028(5) -0.011(4) 0.004(4) 0.002(4)
C12 0.070(8) 0.037(7) 0.020(5) 0.010(5) 0.003(5) -0.001(6)
C30 0.026(4) 0.025(5) 0.017(4) 0.006(4) 0.009(4) 0.000(4)
C24 0.022(4) 0.053(7) 0.015(5) 0.001(5) -0.001(4) -0.004(5)
C1S1 0.014(4) 0.045(7) 0.037(6) 0.006(5) -0.007(4) -0.009(4)
C13 0.085(9) 0.053(8) 0.038(7) 0.019(6) -0.005(6) -0.005(7)
C14 0.054(6) 0.031(6) 0.040(6) 0.007(5) -0.001(5) -0.019(5)
C1S2 0.039(6) 0.036(6) 0.026(5) -0.001(5) -0.007(4) 0.005(5)
C1S 0.032(5) 0.057(7) 0.026(5) 0.000(5) 0.007(4) 0.006(5)
C2S 0.061(7) 0.073(9) 0.035(6) 0.001(6) -0.013(6) 0.009(6)
C7 0.021(4) 0.029(5) 0.041(6) -0.007(5) -0.008(4) 0.018(4)
C8 0.029(5) 0.039(6) 0.028(5) -0.002(5) -0.011(4) 0.017(5)
C23 0.024(5) 0.065(8) 0.014(5) -0.005(5) -0.003(4) 0.019(5)
C40 0.033(5) 0.019(5) 0.030(5) 0.003(4) 0.006(4) 0.007(4)
C3S 0.045(6) 0.041(7) 0.034(6) -0.008(5) -0.019(5) -0.012(6)
C4S 0.065(8) 0.036(7) 0.056(7) 0.001(6) -0.016(6) 0.007(6)
C1S3 0.035(6) 0.031(6) 0.079(9) 0.013(7) -0.013(6) -0.003(5)
C6S 0.133(14) 0.165(18) 0.024(7) 0.003(9) 0.010(8) -0.079(13)
C5S 0.22(2) 0.098(15) 0.18(2) 0.076(16) 0.137(19) 0.032(16)

loop_
_atom_type_symbol
_atom_type_description
_atom_type_scat_dispersion_real
_atom_type_scat_dispersion_imag
_atom_type_scat_source
C C 0.0033 0.0016 'International Tables Vol C Tables 4.2.6.8 and 6.1.1.4'
H H 0.0000 0.0000 'International Tables Vol C Tables 4.2.6.8 and 6.1.1.4'
N N 0.0061 0.0033 'International Tables Vol C Tables 4.2.6.8 and 6.1.1.4'
O O 0.0106 0.0060 'International Tables Vol C Tables 4.2.6.8 and 6.1.1.4'
F F 0.0171 0.0103 'International Tables Vol C Tables 4.2.6.8 and 6.1.1.4'
S S 0.1246 0.1234 'International Tables Vol C Tables 4.2.6.8 and 6.1.1.4'
Nd Nd -0.1943 3.0179 'International Tables Vol C Tables 4.2.6.8 and 6.1.1.4'

loop_
_geom_angle_atom_site_label_1
_geom_angle_atom_site_label_2
_geom_angle_atom_site_label_3
_geom_angle
_geom_angle_site_symmetry_1
_geom_angle_site_symmetry_3
_geom_angle_publ_flag
O1S1 Nd1 N5 71.2(2) . . y
O1S1 Nd1 N6 72.30(18) . . y
N5 Nd1 N6 82.3(2) . . y
O1S1 Nd1 N2 128.63(19) . . y
N5 Nd1 N2 121.3(2) . . y
N6 Nd1 N2 62.1(2) . . y
O1S1 Nd1 N8 70.86(17) . . y
N5 Nd1 N8 84.3(2) . . y
N6 Nd1 N8 143.11(19) . . y
N2 Nd1 N8 150.3(2) . . y
O1S1 Nd1 N1 129.4(2) . . y
N5 Nd1 N1 62.4(2) . . y
N6 Nd1 N1 82.4(2) . . y
N2 Nd1 N1 67.6(2) . . y
N8 Nd1 N1 120.6(2) . . y
O1S1 Nd1 N4 127.80(18) . . y
N5 Nd1 N4 84.0(2) . . y
N6 Nd1 N4 149.6(2) . . y
N2 Nd1 N4 103.6(2) . . y
N8 Nd1 N4 61.30(19) . . y
N1 Nd1 N4 67.2(2) . . y
O1S1 Nd1 N3 127.94(18) . . y
N5 Nd1 N3 151.5(2) . . y
N6 Nd1 N3 121.5(2) . . y
N2 Nd1 N3 66.6(2) . . y
N8 Nd1 N3 83.7(2) . . y
N1 Nd1 N3 102.6(2) . . y
N4 Nd1 N3 67.5(2) . . y
O1S1 Nd1 N7 70.51(18) . . y
N5 Nd1 N7 141.7(2) . . y
N6 Nd1 N7 87.4(2) . . y
N2 Nd1 N7 84.6(2) . . y
N8 Nd1 N7 82.2(2) . . y
N1 Nd1 N7 152.1(2) . . y
N4 Nd1 N7 119.3(2) . . y
N3 Nd1 N7 61.37(19) . . y
O3S1 S1 O2S1 117.1(4) . . ?
O3S1 S1 O1S1 112.8(3) . . ?
O2S1 S1 O1S1 114.2(3) . . ?
O3S1 S1 C1S1 104.5(4) . . ?
O2S1 S1 C1S1 103.0(4) . . ?
O1S1 S1 C1S1 103.0(4) . . ?
O3S2 S2 O2S2 114.4(4) . . ?
O3S2 S2 O1S2 116.1(4) . . ?
O2S2 S2 O1S2 115.1(4) . . ?
O3S2 S2 C1S2 102.2(4) . . ?
O2S2 S2 C1S2 103.6(4) . . ?
O1S2 S2 C1S2 102.7(4) . . ?
O2S3 S3 O3S3 127.8(8) . . ?
O2S3 S3 O1S3 112.7(9) . . ?
O3S3 S3 O1S3 103.0(7) . . ?
O2S3 S3 C1S3 106.5(5) . . ?
O3S3 S3 C1S3 105.3(5) . . ?
O1S3 S3 C1S3 97.3(7) . . ?
S1 O1S1 Nd1 156.4(3) . . ?
C5S O1S C5S 127(2) . 3_756 ?
C11 N5 C15 116.9(8) . . ?
C11 N5 Nd1 118.3(6) . . ?
C15 N5 Nd1 124.5(6) . . ?
C30 N3 C4 109.1(6) . . ?
C30 N3 C5 108.2(6) . . ?
C4 N3 C5 109.3(6) . . ?
C30 N3 Nd1 107.7(4) . . ?
C4 N3 Nd1 111.1(4) . . ?
C5 N3 Nd1 111.3(5) . . ?
C35 N7 C31 118.8(7) . . ?
C35 N7 Nd1 123.6(5) . . ?
C31 N7 Nd1 117.3(5) . . ?
C3 N2 C20 109.5(7) . . ?
C3 N2 C2 107.6(6) . . ?
C20 N2 C2 108.6(6) . . ?
C3 N2 Nd1 113.9(5) . . ?
C20 N2 Nd1 106.2(5) . . ?
C2 N2 Nd1 111.0(5) . . ?
C41 N8 C45 119.2(7) . . ?
C41 N8 Nd1 117.8(5) . . ?
C45 N8 Nd1 122.4(6) . . ?
C10 N1 C1 109.4(7) . . ?
C10 N1 C8 108.3(7) . . ?
C1 N1 C8 109.4(7) . . ?
C10 N1 Nd1 107.0(5) . . ?
C1 N1 Nd1 111.9(5) . . ?
C8 N1 Nd1 110.8(5) . . ?
C40 N4 C6 108.8(6) . . ?
C40 N4 C7 108.0(7) . . ?
C6 N4 C7 106.5(6) . . ?
C40 N4 Nd1 108.6(4) . . ?
C6 N4 Nd1 111.6(5) . . ?
C7 N4 Nd1 113.2(5) . . ?
C21 N6 C25 118.1(7) . . ?
C21 N6 Nd1 116.5(5) . . ?
C25 N6 Nd1 124.9(6) . . ?
N8 C41 C42 121.9(8) . . ?
N8 C41 C40 117.4(7) . . ?
C42 C41 C40 120.7(8) . . ?
N5 C11 C12 122.3(9) . . ?
N5 C11 C10 115.9(8) . . ?
C12 C11 C10 121.8(9) . . ?
N6 C21 C22 122.2(8) . . ?
N6 C21 C20 117.0(7) . . ?
C22 C21 C20 120.9(8) . . ?
N7 C31 C32 122.0(7) . . ?
N7 C31 C30 116.7(7) . . ?
C32 C31 C30 121.2(7) . . ?
C31 C32 C33 119.1(8) . . ?
N5 C15 C14 123.1(9) . . ?
C24 C25 N6 122.8(9) . . ?
C21 C22 C23 118.4(9) . . ?
N1 C10 C11 111.0(7) . . ?
C21 C20 N2 111.7(7) . . ?
C43 C42 C41 119.5(9) . . ?
N7 C35 C34 122.2(8) . . ?
C42 C43 C44 119.1(9) . . ?
C34 C33 C32 118.6(8) . . ?
C6 C5 N3 112.6(6) . . ?
N4 C6 C5 111.9(7) . . ?
N1 C1 C2 112.2(7) . . ?
C3 C4 N3 111.6(7) . . ?
C35 C34 C33 119.1(8) . . ?
N2 C3 C4 112.3(6) . . ?
C45 C44 C43 119.2(10) . . ?
N8 C45 C44 121.1(9) . . ?
N2 C2 C1 112.4(7) . . ?
C13 C12 C11 119.9(10) . . ?
N3 C30 C31 111.3(6) . . ?
C25 C24 C23 118.9(8) . . ?
F3S1 C1S1 F1S1 108.9(7) . . ?
F3S1 C1S1 F2S1 107.4(7) . . ?
F1S1 C1S1 F2S1 107.6(8) . . ?
F3S1 C1S1 S1 110.4(7) . . ?
F1S1 C1S1 S1 111.8(6) . . ?
F2S1 C1S1 S1 110.5(6) . . ?
C12 C13 C14 118.3(10) . . ?
C15 C14 C13 119.4(10) . . ?
F3S2 C1S2 F2S2 106.3(8) . . ?
F3S2 C1S2 F1S2 107.3(8) . . ?
F2S2 C1S2 F1S2 107.7(8) . . ?
F3S2 C1S2 S2 111.6(7) . . ?
F2S2 C1S2 S2 112.1(7) . . ?
F1S2 C1S2 S2 111.5(7) . . ?
N1S C1S C2S 179.0(14) . . ?
N4 C7 C8 110.5(7) . . ?
N1 C8 C7 112.9(7) . . ?
C24 C23 C22 119.5(8) . . ?
N4 C40 C41 110.3(7) . . ?
N2S C3S C4S 174.4(13) . . ?
F1S3 C1S3 F3S3 116.1(9) . . ?
F1S3 C1S3 F2S3 98.5(9) . . ?
F3S3 C1S3 F2S3 100.0(10) . . ?
F1S3 C1S3 S3 116.2(9) . . ?
F3S3 C1S3 S3 115.2(8) . . ?
F2S3 C1S3 S3 107.3(7) . . ?
C6S C5S O1S 113.4(15) . . ?

loop_
_geom_bond_atom_site_label_1
_geom_bond_atom_site_label_2
_geom_bond_distance
_geom_bond_site_symmetry_2
_geom_bond_publ_flag
Nd1 O1S1 2.516(5) . y
Nd1 N5 2.618(7) . y
Nd1 N6 2.632(7) . y
Nd1 N2 2.648(7) . y
Nd1 N8 2.660(6) . y
Nd1 N1 2.664(7) . y
Nd1 N4 2.675(6) . y
Nd1 N3 2.677(6) . y
Nd1 N7 2.689(7) . y
S1 O3S1 1.418(6) . ?
S1 O2S1 1.440(6) . ?
S1 O1S1 1.470(5) . ?
S1 C1S1 1.815(9) . ?
S2 O3S2 1.428(6) . ?
S2 O2S2 1.439(6) . ?
S2 O1S2 1.448(7) . ?
S2 C1S2 1.812(10) . ?
S3 O2S3 1.318(10) . ?
S3 O3S3 1.399(9) . ?
S3 O1S3 1.489(11) . ?
S3 C1S3 1.791(11) . ?
F2S1 C1S1 1.355(10) . ?
F3S1 C1S1 1.321(10) . ?
F1S1 C1S1 1.335(11) . ?
F3S2 C1S2 1.332(10) . ?
F2S2 C1S2 1.333(10) . ?
F1S2 C1S2 1.338(11) . ?
F3S3 C1S3 1.295(12) . ?
F2S3 C1S3 1.374(13) . ?
F1S3 C1S3 1.284(12) . ?
O1S C5S 1.450(18) . ?
O1S C5S 1.450(18) 3_756 ?
N5 C11 1.349(11) . ?
N5 C15 1.358(11) . ?
N3 C30 1.470(10) . ?
N3 C4 1.498(10) . ?
N3 C5 1.513(10) . ?
N7 C35 1.341(10) . ?
N7 C31 1.344(10) . ?
N2 C3 1.474(10) . ?
N2 C20 1.487(11) . ?
N2 C2 1.494(11) . ?
N8 C41 1.337(10) . ?
N8 C45 1.360(10) . ?
N1 C10 1.466(11) . ?
N1 C1 1.489(11) . ?
N1 C8 1.503(11) . ?
N4 C40 1.474(11) . ?
N4 C6 1.494(10) . ?
N4 C7 1.507(10) . ?
N6 C21 1.347(10) . ?
N6 C25 1.355(10) . ?
N1S C1S 1.160(12) . ?
N2S C3S 1.154(13) . ?
C41 C42 1.370(11) . ?
C41 C40 1.509(11) . ?
C11 C12 1.385(13) . ?
C11 C10 1.518(13) . ?
C21 C22 1.376(11) . ?
C21 C20 1.478(11) . ?
C31 C32 1.364(12) . ?
C31 C30 1.499(11) . ?
C32 C33 1.391(13) . ?
C15 C14 1.371(12) . ?
C25 C24 1.353(12) . ?
C22 C23 1.387(13) . ?
C42 C43 1.366(14) . ?
C35 C34 1.367(12) . ?
C43 C44 1.393(15) . ?
C33 C34 1.381(12) . ?
C5 C6 1.498(12) . ?
C1 C2 1.496(12) . ?
C4 C3 1.493(11) . ?
C44 C45 1.369(12) . ?
C12 C13 1.370(15) . ?
C24 C23 1.379(13) . ?
C13 C14 1.384(14) . ?
C1S C2S 1.440(14) . ?
C7 C8 1.508(12) . ?
C3S C4S 1.424(15) . ?
C6S C5S 1.38(2) . ?
